data_7230124
loop_
_publ_author_name
'Ghanbari, Bahram'
'Shahhoseini, Leila'
'Owczarzak, Agata'
'Kubicki, Maciej'
'Kia, Reza'
'Raithby, Paul R.'

_publ_section_title
;
 Synthesis, X-ray crystallography, thermogravimetric analysis and
 spectroscopic characterization of isostructural one-dimensional
 coordination polymers as sorbents for some anions
;
_journal_issue 13
_journal_name_full CrystEngComm
_journal_page_first 1783
_journal_paper_doi 10.1039/C7CE02017A
_journal_volume 20
_journal_year 2018
_chemical_formula_moiety 'C62 H68 Cl2 Mn N8 O4'
_chemical_formula_sum 'C62 H68 Cl2 Mn N8 O4'
_chemical_formula_weight 1115.08
_space_group_crystal_system monoclinic
_space_group_IT_number 14
_space_group_name_Hall '-P 2yn'
_space_group_name_H-M_alt 'P 1 21/n 1'
_symmetry_space_group_name_Hall '-P 2yn'
_symmetry_space_group_name_H-M 'P 1 21/n 1'
_atom_sites_solution_hydrogens geom
_audit_creation_method SHELXL-2014/7
_audit_update_record
;
2017-10-02 deposited with the CCDC.
2018-02-12 downloaded from the CCDC.
;
_cell_angle_alpha 90
_cell_angle_beta 91.102(2)
_cell_angle_gamma 90
_cell_formula_units_Z 2
_cell_length_a 8.5005(2)
_cell_length_b 23.2999(6)
_cell_length_c 13.6047(3)
_cell_measurement_reflns_used 4312
_cell_measurement_temperature 120(1)
_cell_measurement_theta_max 28.1740
_cell_measurement_theta_min 3.4630
_cell_volume 2694.06(11)
_computing_cell_refinement 'CrysAlisPro 1.171.38.43 (Rigaku OD, 2015)'
_computing_data_collection 'CrysAlisPro 1.171.38.43 (Rigaku OD, 2015)'
_computing_data_reduction 'CrysAlisPro 1.171.38.43 (Rigaku OD, 2015)'
_computing_molecular_graphics 'Mercury (MacRae et al., 2009)'
_computing_publication_material 'SHELXL (Sheldrick, 2015)'
_computing_structure_refinement 'SHELXL (Sheldrick, 2015)'
_computing_structure_solution 'SHELXT (Sheldrick, 2015)'
_diffrn_ambient_environment N~2~
_diffrn_ambient_temperature 120(1)
_diffrn_detector 'CCD plate'
_diffrn_detector_area_resol_mean 16.1544
_diffrn_detector_type Eos
_diffrn_measured_fraction_theta_full 0.999
_diffrn_measured_fraction_theta_max 0.837
_diffrn_measurement_device 'four-circle diffractometer'
_diffrn_measurement_device_type 'Xcalibur, Eos'
_diffrn_measurement_method '/w scan'
_diffrn_radiation_monochromator graphite
_diffrn_radiation_probe x-ray
_diffrn_radiation_type 'Mo K\a'
_diffrn_radiation_wavelength 0.71073
_diffrn_reflns_av_R_equivalents 0.0287
_diffrn_reflns_av_unetI/netI 0.0574
_diffrn_reflns_Laue_measured_fraction_full 0.999
_diffrn_reflns_Laue_measured_fraction_max 0.837
_diffrn_reflns_limit_h_max 10
_diffrn_reflns_limit_h_min -11
_diffrn_reflns_limit_k_max 31
_diffrn_reflns_limit_k_min -26
_diffrn_reflns_limit_l_max 16
_diffrn_reflns_limit_l_min -17
_diffrn_reflns_number 11378
_diffrn_reflns_point_group_measured_fraction_full 0.999
_diffrn_reflns_point_group_measured_fraction_max 0.837
_diffrn_reflns_theta_full 25.000
_diffrn_reflns_theta_max 28.635
_diffrn_reflns_theta_min 2.801
_diffrn_source 'fine-focus sealed X-ray tube'
_diffrn_source_type 'Enhance (Mo) X-ray Source'
_exptl_absorpt_coefficient_mu 0.402
_exptl_absorpt_correction_T_max 1.00000
_exptl_absorpt_correction_T_min 0.99147
_exptl_absorpt_correction_type multi-scan
_exptl_absorpt_process_details
;
CrysAlisPro 1.171.38.43c (Rigaku Oxford Diffraction, 2015)
Empirical absorption correction using spherical harmonics,
 implemented in SCALE3 ABSPACK scaling algorithm.
;
_exptl_crystal_colour colourless
_exptl_crystal_density_diffrn 1.375
_exptl_crystal_description block
_exptl_crystal_F_000 1174
_exptl_crystal_size_max 0.25
_exptl_crystal_size_mid 0.2
_exptl_crystal_size_min 0.2
_refine_diff_density_max 0.614
_refine_diff_density_min -0.290
_refine_diff_density_rms 0.058
_refine_ls_extinction_method none
_refine_ls_goodness_of_fit_ref 1.025
_refine_ls_hydrogen_treatment constr
_refine_ls_matrix_type full
_refine_ls_number_parameters 349
_refine_ls_number_reflns 5801
_refine_ls_number_restraints 0
_refine_ls_restrained_S_all 1.025
_refine_ls_R_factor_all 0.0679
_refine_ls_R_factor_gt 0.0434
_refine_ls_shift/su_max 0.001
_refine_ls_shift/su_mean 0.000
_refine_ls_structure_factor_coef Fsqd
_refine_ls_weighting_details 'w=1/[\s^2^(Fo^2^)+(0.0268P)^2^+1.0931P] where P=(Fo^2^+2Fc^2^)/3'
_refine_ls_weighting_scheme calc
_refine_ls_wR_factor_gt 0.0812
_refine_ls_wR_factor_ref 0.0917
_reflns_Friedel_coverage 0.000
_reflns_number_gt 4324
_reflns_number_total 5801
_reflns_threshold_expression 'I > 2\s(I)'
_cod_data_source_file c7ce02017a2.cif
_cod_data_source_block 1_CCDC1
_cod_depositor_comments 'Adding full bibliography for 7230123--7230129.cif.'
_cod_database_code 7230124
_shelx_shelxl_version_number 2014/7
_shelx_space_group_comment
;
The symmetry employed for this shelxl refinement is uniquely defined
by the following loop, which should always be used as a source of
symmetry information in preference to the above space-group names.
They are only intended as comments.
;

loop_
_space_group_symop_operation_xyz
'x, y, z'
'-x+1/2, y+1/2, -z+1/2'
'-x, -y, -z'
'x-1/2, -y-1/2, z-1/2'

loop_
_atom_site_label
_atom_site_type_symbol
_atom_site_fract_x
_atom_site_fract_y
_atom_site_fract_z
_atom_site_U_iso_or_equiv
_atom_site_adp_type
_atom_site_occupancy
_atom_site_site_symmetry_order
_atom_site_calc_flag
_atom_site_refinement_flags_posn
_atom_site_refinement_flags_adp
_atom_site_refinement_flags_occupancy
Mn1 Mn 0.0000 0.5000 1.0000 0.01938(12) Uani 1 2 d S . P
Cl1 Cl -0.25449(6) 0.45746(2) 1.06078(4) 0.02435(13) Uani 1 1 d . . .
O1 O 0.50866(17) 0.33032(7) 0.81698(10) 0.0265(4) Uani 1 1 d . . .
C2 C 0.5677(3) 0.38733(10) 0.83221(15) 0.0271(5) Uani 1 1 d . . .
H2A H 0.6269 0.3896 0.8955 0.033 Uiso 1 1 calc R U .
H2B H 0.4797 0.4151 0.8337 0.033 Uiso 1 1 calc R U .
C3 C 0.6736(3) 0.40054(11) 0.74862(14) 0.0272(5) Uani 1 1 d . . .
H3A H 0.7324 0.4364 0.7625 0.033 Uiso 1 1 calc R U .
H3B H 0.7506 0.3691 0.7408 0.033 Uiso 1 1 calc R U .
O4 O 0.58192(16) 0.40698(7) 0.65996(10) 0.0251(4) Uani 1 1 d . . .
C5 C 0.6633(2) 0.41942(10) 0.57646(15) 0.0236(5) Uani 1 1 d . . .
C6 C 0.5735(2) 0.43089(10) 0.49130(15) 0.0235(5) Uani 1 1 d . . .
C7 C 0.3956(2) 0.42579(10) 0.48587(15) 0.0232(5) Uani 1 1 d . . .
H7A H 0.3541 0.4333 0.5521 0.028 Uiso 1 1 calc R U .
H7B H 0.3544 0.4562 0.4416 0.028 Uiso 1 1 calc R U .
N8 N 0.3331(2) 0.37034(8) 0.45138(11) 0.0212(4) Uani 1 1 d . . .
C9 C 0.3702(2) 0.32351(9) 0.51931(14) 0.0218(5) Uani 1 1 d . . .
H9A H 0.3830 0.3393 0.5865 0.026 Uiso 1 1 calc R U .
H9B H 0.4717 0.3061 0.5009 0.026 Uiso 1 1 calc R U .
C10 C 0.2448(2) 0.27722(10) 0.51977(14) 0.0235(5) Uani 1 1 d . . .
H10A H 0.2400 0.2579 0.4550 0.028 Uiso 1 1 calc R U .
H10B H 0.1408 0.2948 0.5316 0.028 Uiso 1 1 calc R U .
C11 C 0.2826(3) 0.23361(10) 0.59970(14) 0.0235(5) Uani 1 1 d . . .
H11A H 0.2059 0.2017 0.5957 0.028 Uiso 1 1 calc R U .
H11B H 0.3888 0.2175 0.5893 0.028 Uiso 1 1 calc R U .
N12 N 0.27742(19) 0.25979(8) 0.69730(11) 0.0206(4) Uani 1 1 d . . .
C13 C 0.3744(2) 0.22666(10) 0.76762(14) 0.0242(5) Uani 1 1 d . . .
H13A H 0.4848 0.2267 0.7457 0.029 Uiso 1 1 calc R U .
H13B H 0.3374 0.1864 0.7680 0.029 Uiso 1 1 calc R U .
C14 C 0.3687(2) 0.25042(10) 0.87048(14) 0.0219(5) Uani 1 1 d . . .
C15 C 0.4307(2) 0.30482(10) 0.89210(14) 0.0230(5) Uani 1 1 d . . .
C16 C 0.4115(3) 0.32893(11) 0.98406(15) 0.0274(5) Uani 1 1 d . . .
H16 H 0.4509 0.3663 0.9980 0.033 Uiso 1 1 calc R U .
C17 C 0.3342(3) 0.29798(11) 1.05582(15) 0.0296(5) Uani 1 1 d . . .
H17 H 0.3181 0.3149 1.1184 0.035 Uiso 1 1 calc R U .
C18 C 0.2807(3) 0.24339(11) 1.03759(15) 0.0285(5) Uani 1 1 d . . .
H18 H 0.2326 0.2219 1.0881 0.034 Uiso 1 1 calc R U .
C19 C 0.2975(2) 0.21997(10) 0.94476(15) 0.0257(5) Uani 1 1 d . . .
H19 H 0.2595 0.1823 0.9319 0.031 Uiso 1 1 calc R U .
C20 C 0.8263(3) 0.42217(10) 0.57543(16) 0.0286(5) Uani 1 1 d . . .
H20 H 0.8861 0.4138 0.6333 0.034 Uiso 1 1 calc R U .
C21 C 0.9016(3) 0.43722(11) 0.48968(16) 0.0323(6) Uani 1 1 d . . .
H21 H 1.0133 0.4380 0.4885 0.039 Uiso 1 1 calc R U .
C22 C 0.8155(3) 0.45107(10) 0.40618(16) 0.0305(5) Uani 1 1 d . . .
H22 H 0.8669 0.4626 0.3481 0.037 Uiso 1 1 calc R U .
C23 C 0.6537(3) 0.44793(10) 0.40809(16) 0.0274(5) Uani 1 1 d . . .
H23 H 0.5948 0.4578 0.3505 0.033 Uiso 1 1 calc R U .
C24 C 0.3796(2) 0.35637(10) 0.35161(14) 0.0228(5) Uani 1 1 d . . .
H24A H 0.3542 0.3156 0.3380 0.027 Uiso 1 1 calc R U .
H24B H 0.4950 0.3611 0.3466 0.027 Uiso 1 1 calc R U .
C25 C 0.2994(2) 0.39339(9) 0.27517(14) 0.0217(5) Uani 1 1 d . . .
C26 C 0.3800(2) 0.42097(10) 0.20090(14) 0.0238(5) Uani 1 1 d . . .
H26 H 0.4916 0.4193 0.1994 0.029 Uiso 1 1 calc R U .
C27 C 0.2970(3) 0.45077(10) 0.12930(14) 0.0249(5) Uani 1 1 d . . .
H27 H 0.3543 0.4698 0.0797 0.030 Uiso 1 1 calc R U .
N28 N 0.1391(2) 0.45426(8) 0.12600(11) 0.0228(4) Uani 1 1 d . . .
C29 C 0.0632(3) 0.42718(10) 0.19765(14) 0.0267(5) Uani 1 1 d . . .
H29 H -0.0486 0.4284 0.1966 0.032 Uiso 1 1 calc R U .
C30 C 0.1372(2) 0.39760(10) 0.27281(14) 0.0249(5) Uani 1 1 d . . .
H30 H 0.0772 0.3801 0.3228 0.030 Uiso 1 1 calc R U .
C31 C 0.1159(2) 0.26751(10) 0.73029(15) 0.0230(5) Uani 1 1 d . . .
H31A H 0.0853 0.2335 0.7692 0.028 Uiso 1 1 calc R U .
H31B H 0.0446 0.2696 0.6720 0.028 Uiso 1 1 calc R U .
C32 C 0.0940(2) 0.32073(9) 0.79177(14) 0.0202(5) Uani 1 1 d . . .
C33 C 0.1520(2) 0.37377(10) 0.76363(15) 0.0239(5) Uani 1 1 d . . .
H33 H 0.2108 0.3771 0.7052 0.029 Uiso 1 1 calc R U .
C34 C 0.1243(2) 0.42152(10) 0.82034(15) 0.0243(5) Uani 1 1 d . . .
H34 H 0.1669 0.4572 0.7999 0.029 Uiso 1 1 calc R U .
N35 N 0.0405(2) 0.42042(8) 0.90283(11) 0.0216(4) Uani 1 1 d . . .
C36 C -0.0149(2) 0.36947(10) 0.92947(15) 0.0250(5) Uani 1 1 d . . .
H36 H -0.0743 0.3674 0.9878 0.030 Uiso 1 1 calc R U .
C37 C 0.0088(2) 0.31949(10) 0.87752(14) 0.0233(5) Uani 1 1 d . . .
H37 H -0.0333 0.2843 0.9005 0.028 Uiso 1 1 calc R U .

loop_
_atom_site_aniso_label
_atom_site_aniso_U_11
_atom_site_aniso_U_22
_atom_site_aniso_U_33
_atom_site_aniso_U_23
_atom_site_aniso_U_13
_atom_site_aniso_U_12
Mn1 0.0220(2) 0.0194(3) 0.0167(2) 0.0003(2) 0.00052(17) 0.0013(2)
Cl1 0.0221(3) 0.0274(3) 0.0236(3) 0.0016(2) 0.0017(2) -0.0016(2)
O1 0.0328(8) 0.0240(9) 0.0228(7) -0.0012(7) 0.0003(6) -0.0068(7)
C2 0.0294(12) 0.0286(13) 0.0230(11) -0.0010(10) -0.0044(9) -0.0078(11)
C3 0.0278(12) 0.0306(13) 0.0229(11) 0.0013(11) -0.0069(9) -0.0073(11)
O4 0.0239(8) 0.0300(9) 0.0213(7) 0.0027(7) -0.0015(6) -0.0038(7)
C5 0.0260(11) 0.0189(12) 0.0259(11) -0.0009(10) 0.0015(9) -0.0034(10)
C6 0.0264(11) 0.0173(11) 0.0269(11) -0.0033(10) 0.0023(9) -0.0012(10)
C7 0.0271(11) 0.0209(12) 0.0215(10) -0.0009(10) 0.0007(9) 0.0030(10)
N8 0.0253(9) 0.0206(10) 0.0177(8) 0.0002(8) -0.0007(7) 0.0018(8)
C9 0.0231(11) 0.0226(12) 0.0196(10) 0.0016(10) -0.0004(8) 0.0008(10)
C10 0.0238(11) 0.0271(13) 0.0195(10) -0.0023(10) -0.0002(8) -0.0024(10)
C11 0.0275(11) 0.0212(12) 0.0218(10) -0.0033(10) 0.0034(9) -0.0008(10)
N12 0.0234(9) 0.0210(10) 0.0174(8) -0.0017(8) 0.0007(7) 0.0018(8)
C13 0.0269(11) 0.0214(12) 0.0243(11) -0.0009(10) -0.0024(9) 0.0023(10)
C14 0.0231(11) 0.0215(12) 0.0210(10) 0.0014(10) -0.0026(8) 0.0033(10)
C15 0.0214(11) 0.0259(12) 0.0216(10) 0.0039(10) -0.0024(8) 0.0014(10)
C16 0.0306(12) 0.0279(13) 0.0234(11) -0.0013(10) -0.0050(9) -0.0028(11)
C17 0.0314(12) 0.0364(15) 0.0208(11) -0.0018(11) -0.0035(9) -0.0007(12)
C18 0.0304(12) 0.0328(14) 0.0221(11) 0.0056(11) -0.0021(9) -0.0025(11)
C19 0.0255(11) 0.0247(13) 0.0267(11) 0.0022(10) -0.0054(9) 0.0000(10)
C20 0.0258(12) 0.0287(13) 0.0311(12) 0.0000(11) -0.0019(9) -0.0033(11)
C21 0.0255(12) 0.0330(14) 0.0384(13) -0.0036(12) 0.0040(10) -0.0059(11)
C22 0.0345(13) 0.0268(13) 0.0307(12) -0.0005(11) 0.0096(10) -0.0053(11)
C23 0.0338(13) 0.0225(13) 0.0260(11) -0.0005(10) 0.0017(9) 0.0004(11)
C24 0.0239(11) 0.0229(12) 0.0215(10) -0.0008(10) 0.0009(8) 0.0017(10)
C25 0.0284(12) 0.0186(11) 0.0180(10) -0.0036(9) -0.0001(8) 0.0011(10)
C26 0.0202(11) 0.0281(13) 0.0232(11) -0.0016(10) 0.0006(8) 0.0007(10)
C27 0.0289(12) 0.0250(13) 0.0209(10) 0.0010(10) 0.0012(9) -0.0003(10)
N28 0.0255(9) 0.0245(10) 0.0185(8) 0.0003(8) 0.0020(7) 0.0003(9)
C29 0.0233(11) 0.0356(14) 0.0211(10) 0.0021(11) 0.0006(9) 0.0024(11)
C30 0.0244(11) 0.0305(13) 0.0200(10) 0.0045(10) 0.0024(8) -0.0014(11)
C31 0.0241(11) 0.0222(12) 0.0227(10) 0.0010(10) 0.0008(8) -0.0020(10)
C32 0.0200(10) 0.0212(12) 0.0194(10) -0.0006(9) -0.0028(8) 0.0024(9)
C33 0.0267(11) 0.0261(13) 0.0191(10) 0.0010(10) 0.0030(8) 0.0030(10)
C34 0.0260(11) 0.0208(12) 0.0261(11) 0.0001(10) 0.0015(9) 0.0002(10)
N35 0.0269(9) 0.0201(10) 0.0177(8) 0.0016(8) 0.0019(7) -0.0024(8)
C36 0.0252(11) 0.0287(13) 0.0211(10) 0.0019(10) 0.0035(9) 0.0008(11)
C37 0.0264(11) 0.0204(12) 0.0232(10) 0.0007(10) 0.0014(9) -0.0020(10)

loop_
_atom_type_symbol
_atom_type_description
_atom_type_scat_dispersion_real
_atom_type_scat_dispersion_imag
_atom_type_scat_source
C C 0.0033 0.0016 'International Tables Vol C Tables 4.2.6.8 and 6.1.1.4'
H H 0.0000 0.0000 'International Tables Vol C Tables 4.2.6.8 and 6.1.1.4'
N N 0.0061 0.0033 'International Tables Vol C Tables 4.2.6.8 and 6.1.1.4'
O O 0.0106 0.0060 'International Tables Vol C Tables 4.2.6.8 and 6.1.1.4'
Cl Cl 0.1484 0.1585 'International Tables Vol C Tables 4.2.6.8 and 6.1.1.4'
Mn Mn 0.3368 0.7283 'International Tables Vol C Tables 4.2.6.8 and 6.1.1.4'

loop_
_geom_angle_atom_site_label_1
_geom_angle_atom_site_label_2
_geom_angle_atom_site_label_3
_geom_angle
_geom_angle_site_symmetry_1
_geom_angle_site_symmetry_3
N35 Mn1 N35 180.0 3_567 .
N35 Mn1 N28 88.54(6) 3_567 3_566
N35 Mn1 N28 91.46(6) . 3_566
N35 Mn1 N28 91.46(6) 3_567 1_556
N35 Mn1 N28 88.54(6) . 1_556
N28 Mn1 N28 180.0 3_566 1_556
N35 Mn1 Cl1 89.41(4) 3_567 .
N35 Mn1 Cl1 90.60(4) . .
N28 Mn1 Cl1 89.70(4) 3_566 .
N28 Mn1 Cl1 90.30(4) 1_556 .
N35 Mn1 Cl1 90.59(4) 3_567 3_567
N35 Mn1 Cl1 89.40(4) . 3_567
N28 Mn1 Cl1 90.30(4) 3_566 3_567
N28 Mn1 Cl1 89.70(4) 1_556 3_567
Cl1 Mn1 Cl1 180.0 . 3_567
C15 O1 C2 117.95(16) . .
O1 C2 C3 107.15(18) . .
O1 C2 H2A 110.3 . .
C3 C2 H2A 110.3 . .
O1 C2 H2B 110.3 . .
C3 C2 H2B 110.3 . .
H2A C2 H2B 108.5 . .
O4 C3 C2 109.68(17) . .
O4 C3 H3A 109.7 . .
C2 C3 H3A 109.7 . .
O4 C3 H3B 109.7 . .
C2 C3 H3B 109.7 . .
H3A C3 H3B 108.2 . .
C5 O4 C3 116.43(15) . .
O4 C5 C20 122.50(19) . .
O4 C5 C6 116.75(18) . .
C20 C5 C6 120.7(2) . .
C23 C6 C5 117.4(2) . .
C23 C6 C7 119.11(19) . .
C5 C6 C7 123.49(19) . .
N8 C7 C6 115.95(18) . .
N8 C7 H7A 108.3 . .
C6 C7 H7A 108.3 . .
N8 C7 H7B 108.3 . .
C6 C7 H7B 108.3 . .
H7A C7 H7B 107.4 . .
C24 N8 C9 111.30(17) . .
C24 N8 C7 113.00(17) . .
C9 N8 C7 112.48(15) . .
N8 C9 C10 113.01(16) . .
N8 C9 H9A 109.0 . .
C10 C9 H9A 109.0 . .
N8 C9 H9B 109.0 . .
C10 C9 H9B 109.0 . .
H9A C9 H9B 107.8 . .
C9 C10 C11 109.85(17) . .
C9 C10 H10A 109.7 . .
C11 C10 H10A 109.7 . .
C9 C10 H10B 109.7 . .
C11 C10 H10B 109.7 . .
H10A C10 H10B 108.2 . .
N12 C11 C10 111.19(18) . .
N12 C11 H11A 109.4 . .
C10 C11 H11A 109.4 . .
N12 C11 H11B 109.4 . .
C10 C11 H11B 109.4 . .
H11A C11 H11B 108.0 . .
C11 N12 C31 112.00(16) . .
C11 N12 C13 110.21(16) . .
C31 N12 C13 112.50(16) . .
N12 C13 C14 112.56(17) . .
N12 C13 H13A 109.1 . .
C14 C13 H13A 109.1 . .
N12 C13 H13B 109.1 . .
C14 C13 H13B 109.1 . .
H13A C13 H13B 107.8 . .
C19 C14 C15 118.58(19) . .
C19 C14 C13 120.8(2) . .
C15 C14 C13 120.55(19) . .
O1 C15 C16 124.6(2) . .
O1 C15 C14 114.99(18) . .
C16 C15 C14 120.4(2) . .
C15 C16 C17 119.3(2) . .
C15 C16 H16 120.3 . .
C17 C16 H16 120.3 . .
C18 C17 C16 120.9(2) . .
C18 C17 H17 119.5 . .
C16 C17 H17 119.5 . .
C17 C18 C19 119.4(2) . .
C17 C18 H18 120.3 . .
C19 C18 H18 120.3 . .
C14 C19 C18 121.2(2) . .
C14 C19 H19 119.4 . .
C18 C19 H19 119.4 . .
C21 C20 C5 119.8(2) . .
C21 C20 H20 120.1 . .
C5 C20 H20 120.1 . .
C22 C21 C20 120.4(2) . .
C22 C21 H21 119.8 . .
C20 C21 H21 119.8 . .
C23 C22 C21 119.1(2) . .
C23 C22 H22 120.4 . .
C21 C22 H22 120.4 . .
C22 C23 C6 122.4(2) . .
C22 C23 H23 118.8 . .
C6 C23 H23 118.8 . .
N8 C24 C25 112.84(17) . .
N8 C24 H24A 109.0 . .
C25 C24 H24A 109.0 . .
N8 C24 H24B 109.0 . .
C25 C24 H24B 109.0 . .
H24A C24 H24B 107.8 . .
C30 C25 C26 117.13(19) . .
C30 C25 C24 119.71(19) . .
C26 C25 C24 123.00(19) . .
C27 C26 C25 119.59(19) . .
C27 C26 H26 120.2 . .
C25 C26 H26 120.2 . .
N28 C27 C26 123.4(2) . .
N28 C27 H27 118.3 . .
C26 C27 H27 118.3 . .
C29 N28 C27 116.25(17) . .
C29 N28 Mn1 120.58(13) . 1_554
C27 N28 Mn1 123.09(14) . 1_554
N28 C29 C30 123.9(2) . .
N28 C29 H29 118.0 . .
C30 C29 H29 118.0 . .
C29 C30 C25 119.7(2) . .
C29 C30 H30 120.2 . .
C25 C30 H30 120.2 . .
N12 C31 C32 113.41(18) . .
N12 C31 H31A 108.9 . .
C32 C31 H31A 108.9 . .
N12 C31 H31B 108.9 . .
C32 C31 H31B 108.9 . .
H31A C31 H31B 107.7 . .
C37 C32 C33 116.4(2) . .
C37 C32 C31 121.4(2) . .
C33 C32 C31 122.06(18) . .
C34 C33 C32 119.99(19) . .
C34 C33 H33 120.0 . .
C32 C33 H33 120.0 . .
N35 C34 C33 123.6(2) . .
N35 C34 H34 118.2 . .
C33 C34 H34 118.2 . .
C36 N35 C34 116.22(19) . .
C36 N35 Mn1 120.24(13) . .
C34 N35 Mn1 123.49(15) . .
N35 C36 C37 123.93(19) . .
N35 C36 H36 118.0 . .
C37 C36 H36 118.0 . .
C36 C37 C32 119.9(2) . .
C36 C37 H37 120.1 . .
C32 C37 H37 120.1 . .

loop_
_geom_bond_atom_site_label_1
_geom_bond_atom_site_label_2
_geom_bond_distance
_geom_bond_site_symmetry_2
Mn1 N35 2.3069(17) 3_567
Mn1 N35 2.3070(17) .
Mn1 N28 2.3224(17) 3_566
Mn1 N28 2.3224(17) 1_556
Mn1 Cl1 2.5327(5) .
Mn1 Cl1 2.5327(5) 3_567
O1 C15 1.365(2) .
O1 C2 1.434(3) .
C2 C3 1.496(3) .
C2 H2A 0.9900 .
C2 H2B 0.9900 .
C3 O4 1.431(2) .
C3 H3A 0.9900 .
C3 H3B 0.9900 .
O4 C5 1.372(2) .
C5 C20 1.387(3) .
C5 C6 1.401(3) .
C6 C23 1.390(3) .
C6 C7 1.518(3) .
C7 N8 1.470(3) .
C7 H7A 0.9900 .
C7 H7B 0.9900 .
N8 C24 1.458(2) .
N8 C9 1.460(3) .
C9 C10 1.517(3) .
C9 H9A 0.9900 .
C9 H9B 0.9900 .
C10 C11 1.518(3) .
C10 H10A 0.9900 .
C10 H10B 0.9900 .
C11 N12 1.463(2) .
C11 H11A 0.9900 .
C11 H11B 0.9900 .
N12 C31 1.464(3) .
N12 C13 1.470(3) .
C13 C14 1.506(3) .
C13 H13A 0.9900 .
C13 H13B 0.9900 .
C14 C19 1.384(3) .
C14 C15 1.402(3) .
C15 C16 1.384(3) .
C16 C17 1.389(3) .
C16 H16 0.9500 .
C17 C18 1.372(3) .
C17 H17 0.9500 .
C18 C19 1.386(3) .
C18 H18 0.9500 .
C19 H19 0.9500 .
C20 C21 1.387(3) .
C20 H20 0.9500 .
C21 C22 1.378(3) .
C21 H21 0.9500 .
C22 C23 1.378(3) .
C22 H22 0.9500 .
C23 H23 0.9500 .
C24 C25 1.504(3) .
C24 H24A 0.9900 .
C24 H24B 0.9900 .
C25 C30 1.382(3) .
C25 C26 1.389(3) .
C26 C27 1.379(3) .
C26 H26 0.9500 .
C27 N28 1.345(3) .
C27 H27 0.9500 .
N28 C29 1.337(3) .
N28 Mn1 2.3224(17) 1_554
C29 C30 1.376(3) .
C29 H29 0.9500 .
C30 H30 0.9500 .
C31 C32 1.509(3) .
C31 H31A 0.9900 .
C31 H31B 0.9900 .
C32 C37 1.385(3) .
C32 C33 1.387(3) .
C33 C34 1.377(3) .
C33 H33 0.9500 .
C34 N35 1.341(2) .
C34 H34 0.9500 .
N35 C36 1.330(3) .
C36 C37 1.379(3) .
C36 H36 0.9500 .
C37 H37 0.9500 .

loop_
_geom_hbond_atom_site_label_D
_geom_hbond_atom_site_label_H
_geom_hbond_atom_site_label_A
_geom_hbond_distance_DH
_geom_hbond_distance_HA
_geom_hbond_distance_DA
_geom_hbond_angle_DHA
_geom_hbond_site_symmetry_A
C9 H9A O4 0.99 2.51 3.248(2) 131.6 .
C27 H27 Cl1 0.95 2.68 3.369(2) 129.9 3_566
C29 H29 Cl1 0.95 2.61 3.326(2) 132.5 1_554

loop_
_geom_torsion_atom_site_label_1
_geom_torsion_atom_site_label_2
_geom_torsion_atom_site_label_3
_geom_torsion_atom_site_label_4
_geom_torsion
_geom_torsion_site_symmetry_1
_geom_torsion_site_symmetry_4
C15 O1 C2 C3 169.04(16) . .
O1 C2 C3 O4 70.0(2) . .
C2 C3 O4 C5 179.85(19) . .
C3 O4 C5 C20 4.0(3) . .
C3 O4 C5 C6 -174.41(19) . .
O4 C5 C6 C23 175.1(2) . .
C20 C5 C6 C23 -3.3(3) . .
O4 C5 C6 C7 -4.7(3) . .
C20 C5 C6 C7 176.9(2) . .
C23 C6 C7 N8 86.9(2) . .
C5 C6 C7 N8 -93.2(2) . .
C6 C7 N8 C24 -61.4(2) . .
C6 C7 N8 C9 65.7(2) . .
C24 N8 C9 C10 -83.7(2) . .
C7 N8 C9 C10 148.30(17) . .
N8 C9 C10 C11 -173.84(16) . .
C9 C10 C11 N12 64.2(2) . .
C10 C11 N12 C31 77.6(2) . .
C10 C11 N12 C13 -156.32(17) . .
C11 N12 C13 C14 -177.85(17) . .
C31 N12 C13 C14 -52.1(2) . .
N12 C13 C14 C19 112.3(2) . .
N12 C13 C14 C15 -65.5(3) . .
C2 O1 C15 C16 -3.6(3) . .
C2 O1 C15 C14 176.67(18) . .
C19 C14 C15 O1 175.54(18) . .
C13 C14 C15 O1 -6.6(3) . .
C19 C14 C15 C16 -4.2(3) . .
C13 C14 C15 C16 173.61(19) . .
O1 C15 C16 C17 -177.87(19) . .
C14 C15 C16 C17 1.9(3) . .
C15 C16 C17 C18 1.9(3) . .
C16 C17 C18 C19 -3.1(3) . .
C15 C14 C19 C18 3.0(3) . .
C13 C14 C19 C18 -174.9(2) . .
C17 C18 C19 C14 0.7(3) . .
O4 C5 C20 C21 -177.4(2) . .
C6 C5 C20 C21 0.9(4) . .
C5 C20 C21 C22 1.8(4) . .
C20 C21 C22 C23 -2.1(4) . .
C21 C22 C23 C6 -0.4(4) . .
C5 C6 C23 C22 3.1(3) . .
C7 C6 C23 C22 -177.1(2) . .
C9 N8 C24 C25 161.49(17) . .
C7 N8 C24 C25 -70.8(2) . .
N8 C24 C25 C30 -53.6(3) . .
N8 C24 C25 C26 131.2(2) . .
C30 C25 C26 C27 0.0(3) . .
C24 C25 C26 C27 175.3(2) . .
C25 C26 C27 N28 -1.0(3) . .
C26 C27 N28 C29 0.5(3) . .
C26 C27 N28 Mn1 -176.27(16) . 1_554
C27 N28 C29 C30 0.9(3) . .
Mn1 N28 C29 C30 177.79(18) 1_554 .
N28 C29 C30 C25 -1.9(4) . .
C26 C25 C30 C29 1.4(3) . .
C24 C25 C30 C29 -174.1(2) . .
C11 N12 C31 C32 -145.72(17) . .
C13 N12 C31 C32 89.5(2) . .
N12 C31 C32 C37 -135.37(19) . .
N12 C31 C32 C33 47.4(3) . .
C37 C32 C33 C34 0.3(3) . .
C31 C32 C33 C34 177.71(19) . .
C32 C33 C34 N35 -1.0(3) . .
C33 C34 N35 C36 1.0(3) . .
C33 C34 N35 Mn1 178.28(15) . .
C34 N35 C36 C37 -0.3(3) . .
Mn1 N35 C36 C37 -177.65(16) . .
N35 C36 C37 C32 -0.4(3) . .
C33 C32 C37 C36 0.3(3) . .
C31 C32 C37 C36 -177.06(19) . .
